data_1506732
loop_
_publ_author_name
'Ramesh, R.'
'Chandrasekaran, S.'

_publ_section_title
;
 But-2-ynylbisoxycarbonyl chloride: a novel C2-symmetric reagent for the
 protection of amines and amino acids.
;
_journal_issue 22
_journal_name_full 'Organic letters'
_journal_page_first 4947
_journal_page_last 4950
_journal_paper_doi 10.1021/ol051960z
_journal_volume 7
_journal_year 2005
_chemical_formula_moiety 'C24 H24 N2 O8'
_chemical_formula_sum 'C24 H24 N2 O8'
_chemical_formula_weight 468.45
_chemical_melting_point 409
_chemical_name_common Bbc-Phg-OMe
_chemical_name_systematic
; 

 ? 

;
_space_group_IT_number 92
_symmetry_cell_setting tetragonal
_symmetry_space_group_name_Hall 'P 4abw 2nw'
_symmetry_space_group_name_H-M 'P 41 21 2'
_atom_sites_solution_hydrogens geom
_atom_sites_solution_primary direct
_atom_sites_solution_secondary difmap
_audit_creation_method SHELXL-97
_cell_angle_alpha 90.00
_cell_angle_beta 90.00
_cell_angle_gamma 90.00
_cell_formula_units_Z 4
_cell_length_a 9.0402(2)
_cell_length_b 9.0402(2)
_cell_length_c 29.7809(10)
_cell_measurement_temperature 298
_cell_volume 2433.85(11)
_computing_structure_refinement 'SHELXL-97 (Sheldrick, 1997)'
_computing_structure_solution 'SHELXS-97 (Sheldrick, 1990)'
_diffrn_ambient_temperature 298
_diffrn_measured_fraction_theta_full 0.999
_diffrn_measured_fraction_theta_max 0.999
_diffrn_radiation_monochromator graphite
_diffrn_radiation_source 'fine-focus sealed tube'
_diffrn_radiation_type MoK\a
_diffrn_radiation_wavelength 0.71073
_diffrn_reflns_av_R_equivalents 0.0742
_diffrn_reflns_av_sigmaI/netI 0.0378
_diffrn_reflns_limit_h_max 10
_diffrn_reflns_limit_h_min -9
_diffrn_reflns_limit_k_max 10
_diffrn_reflns_limit_k_min -10
_diffrn_reflns_limit_l_max 26
_diffrn_reflns_limit_l_min -33
_diffrn_reflns_number 10231
_diffrn_reflns_theta_full 23.27
_diffrn_reflns_theta_max 23.27
_diffrn_reflns_theta_min 2.35
_exptl_absorpt_coefficient_mu 0.097
_exptl_crystal_density_diffrn 1.278
_exptl_crystal_density_method 'not measured'
_exptl_crystal_F_000 984
_refine_diff_density_max 0.143
_refine_diff_density_min -0.170
_refine_diff_density_rms 0.039
_refine_ls_abs_structure_details 'Flack H D (1983), Acta Cryst. A39, 876-881'
_refine_ls_abs_structure_Flack 2(3)
_refine_ls_extinction_method none
_refine_ls_goodness_of_fit_ref 1.272
_refine_ls_hydrogen_treatment mixed
_refine_ls_matrix_type full
_refine_ls_number_parameters 202
_refine_ls_number_reflns 1745
_refine_ls_number_restraints 0
_refine_ls_restrained_S_all 1.272
_refine_ls_R_factor_all 0.0638
_refine_ls_R_factor_gt 0.0608
_refine_ls_shift/su_max 0.007
_refine_ls_shift/su_mean 0.001
_refine_ls_structure_factor_coef Fsqd
_refine_ls_weighting_details 'calc w=1/[\s^2^(Fo^2^)+(0.0492P)^2^+0.9442P] where P=(Fo^2^+2Fc^2^)/3'
_refine_ls_weighting_scheme calc
_refine_ls_wR_factor_gt 0.1285
_refine_ls_wR_factor_ref 0.1300
_reflns_number_gt 1701
_reflns_number_total 1745
_reflns_threshold_expression >2sigma(I)
_cod_data_source_file ol051960zsi20050925_083701.cif
_cod_data_source_block 3h
_cod_depositor_comments
;
The following automatic conversions were performed:
'_atom_site_symetry_multiplicity' tag replaced with
'_atom_site_symmetry_multiplicity'.

Automatic conversion script
Id: cif_correct_tags 1440 2010-10-19 06:21:57Z saulius 

The following automatic conversions were performed:

'_symmetry_cell_setting' value 'Tetragonal' changed to 'tetragonal'
according to /home/saulius/struct/CIF-dictionaries/cif_core.dic
dictionary named 'cif_core.dic' version 2.4.1 from 2010-06-29.

Automatic conversion script
Id: cif_fix_values 1715 2011-07-08 13:25:40Z adriana 
;
_cod_original_sg_symbol_H-M P4(1)2(1)2
_cod_database_code 1506732

loop_
_symmetry_equiv_pos_as_xyz
'x, y, z'
'x+1/2, -y+1/2, -z+3/4'
'-x, -y, z+1/2'
'-x+1/2, y+1/2, -z+1/4'
'y, x, -z'
'y+1/2, -x+1/2, z+3/4'
'-y+1/2, x+1/2, z+1/4'
'-y, -x, -z+1/2'

loop_
_atom_site_label
_atom_site_type_symbol
_atom_site_fract_x
_atom_site_fract_y
_atom_site_fract_z
_atom_site_U_iso_or_equiv
_atom_site_adp_type
_atom_site_occupancy
_atom_site_symmetry_multiplicity
_atom_site_calc_flag
H1A H 0.658(7) 0.507(8) 0.278(2) 0.16(3) Uiso 1 1 d
H1B H 0.762(7) 0.631(7) 0.300(2) 0.12(2) Uiso 1 1 d
H1C H 0.809(10) 0.489(9) 0.305(3) 0.18(4) Uiso 1 1 d
H H 0.810(3) 0.830(4) 0.1374(9) 0.028(8) Uiso 1 1 d
H3 H 0.861(3) 0.546(3) 0.1613(8) 0.019(6) Uiso 1 1 d
H5 H 1.014(5) 0.876(5) 0.2046(15) 0.085(14) Uiso 1 1 d
H6 H 1.269(6) 0.922(6) 0.2100(17) 0.099(17) Uiso 1 1 d
H7 H 1.426(6) 0.753(5) 0.1809(15) 0.082(16) Uiso 1 1 d
H8 H 1.353(5) 0.531(5) 0.1451(14) 0.084(13) Uiso 1 1 d
H9 H 1.096(5) 0.494(6) 0.1406(15) 0.083(15) Uiso 1 1 d
H11B H 0.475(4) 0.817(4) 0.0415(11) 0.039(9) Uiso 1 1 d
H11A H 0.452(4) 0.669(4) 0.0651(11) 0.042(9) Uiso 1 1 d
O2 O 0.7139(4) 0.7528(4) 0.22601(10) 0.0932(11) Uani 1 1 d
O1 O 0.8401(4) 0.5477(4) 0.24149(9) 0.0891(11) Uani 1 1 d
O3 O 0.6448(3) 0.5519(2) 0.11229(8) 0.0524(7) Uani 1 1 d
O4 O 0.6263(3) 0.7838(2) 0.08502(7) 0.0472(6) Uani 1 1 d
N1 N 0.7963(3) 0.7348(3) 0.13650(9) 0.0460(7) Uani 1 1 d
C1 C 0.7729(13) 0.5368(11) 0.2854(2) 0.125(3) Uani 1 1 d
C2 C 0.7967(4) 0.6562(4) 0.21523(12) 0.0523(9) Uani 1 1 d
C3 C 0.8715(4) 0.6447(4) 0.16966(11) 0.0411(8) Uani 1 1 d
C4 C 1.0351(4) 0.6797(4) 0.17209(10) 0.0443(8) Uani 1 1 d
C5 C 1.0849(4) 0.8094(5) 0.19135(13) 0.0574(10) Uani 1 1 d
C6 C 1.2345(6) 0.8382(6) 0.19397(16) 0.0800(14) Uani 1 1 d
C7 C 1.3348(6) 0.7376(7) 0.17715(17) 0.0838(16) Uani 1 1 d
C8 C 1.2863(6) 0.6099(6) 0.15726(18) 0.0801(14) Uani 1 1 d
C9 C 1.1379(5) 0.5808(5) 0.15484(14) 0.0607(11) Uani 1 1 d
C10 C 0.6868(3) 0.6791(3) 0.11175(11) 0.0379(8) Uani 1 1 d
C11 C 0.5205(4) 0.7308(5) 0.05229(12) 0.0456(9) Uani 1 1 d
C12 C 0.5956(4) 0.6556(4) 0.01499(10) 0.0437(8) Uani 1 1 d

loop_
_atom_site_aniso_label
_atom_site_aniso_U_11
_atom_site_aniso_U_22
_atom_site_aniso_U_33
_atom_site_aniso_U_23
_atom_site_aniso_U_13
_atom_site_aniso_U_12
O2 0.096(3) 0.100(3) 0.084(2) -0.0032(19) 0.0270(19) 0.021(2)
O1 0.138(3) 0.078(2) 0.0514(16) 0.0187(17) 0.0088(18) 0.009(2)
O3 0.0597(16) 0.0303(13) 0.0673(16) 0.0040(12) -0.0114(12) -0.0042(11)
O4 0.0606(15) 0.0315(12) 0.0496(13) -0.0005(11) -0.0167(11) 0.0040(11)
N1 0.0603(19) 0.0249(16) 0.0529(17) -0.0015(13) -0.0182(15) -0.0017(13)
C1 0.196(10) 0.125(6) 0.055(3) 0.018(4) 0.025(4) -0.037(6)
C2 0.059(2) 0.046(2) 0.052(2) -0.0082(19) 0.0022(19) -0.0132(18)
C3 0.056(2) 0.0253(18) 0.0424(18) -0.0041(15) -0.0084(16) -0.0030(15)
C4 0.059(2) 0.0384(19) 0.0352(17) 0.0034(15) -0.0001(16) 0.0068(16)
C5 0.048(2) 0.061(3) 0.063(2) -0.012(2) -0.0009(19) -0.0049(19)
C6 0.071(3) 0.097(4) 0.072(3) -0.008(3) -0.004(2) -0.024(3)
C7 0.050(3) 0.118(5) 0.083(3) 0.027(3) 0.006(3) 0.001(3)
C8 0.073(3) 0.080(4) 0.087(3) 0.021(3) 0.030(3) 0.018(3)
C9 0.068(3) 0.054(3) 0.060(2) 0.004(2) 0.015(2) 0.004(2)
C10 0.0462(19) 0.0271(18) 0.0405(18) -0.0040(15) 0.0063(16) 0.0054(14)
C11 0.041(2) 0.049(2) 0.047(2) -0.0010(18) -0.0068(17) 0.0000(19)
C12 0.046(2) 0.042(2) 0.0430(19) 0.0066(14) -0.0072(14) -0.0054(15)

loop_
_atom_type_symbol
_atom_type_description
_atom_type_scat_dispersion_real
_atom_type_scat_dispersion_imag
_atom_type_scat_source
C C 0.0033 0.0016 'International Tables Vol C Tables 4.2.6.8 and 6.1.1.4'
H H 0.0000 0.0000 'International Tables Vol C Tables 4.2.6.8 and 6.1.1.4'
N N 0.0061 0.0033 'International Tables Vol C Tables 4.2.6.8 and 6.1.1.4'
O O 0.0106 0.0060 'International Tables Vol C Tables 4.2.6.8 and 6.1.1.4'

loop_
_geom_angle_atom_site_label_1
_geom_angle_atom_site_label_2
_geom_angle_atom_site_label_3
_geom_angle
_geom_angle_site_symmetry_1
C2 O1 C1 117.6(6) .
C10 O4 C11 115.6(3) .
C10 N1 C3 120.8(3) .
O2 C2 O1 124.9(4) .
O2 C2 C3 124.7(4) .
O1 C2 C3 110.3(3) .
N1 C3 C4 111.9(3) .
N1 C3 C2 111.1(3) .
C4 C3 C2 112.2(3) .
C9 C4 C5 118.9(4) .
C9 C4 C3 120.1(3) .
C5 C4 C3 121.1(3) .
C6 C5 C4 120.2(4) .
C5 C6 C7 120.0(5) .
C8 C7 C6 120.2(5) .
C7 C8 C9 119.9(5) .
C8 C9 C4 120.8(4) .
O3 C10 N1 125.8(3) .
O3 C10 O4 123.1(3) .
N1 C10 O4 111.2(3) .
O4 C11 C12 110.9(3) .
C12 C12 C11 179.8(5) 5

loop_
_geom_bond_atom_site_label_1
_geom_bond_atom_site_label_2
_geom_bond_distance
_geom_bond_site_symmetry_2
O2 C2 1.194(5) .
O1 C2 1.314(5) .
O1 C1 1.445(7) .
O3 C10 1.211(4) .
O4 C10 1.352(4) .
O4 C11 1.447(4) .
N1 C10 1.334(4) .
N1 C3 1.450(4) .
C2 C3 1.520(5) .
C3 C4 1.514(5) .
C4 C9 1.388(5) .
C4 C5 1.380(5) .
C5 C6 1.380(6) .
C6 C7 1.379(7) .
C7 C8 1.369(8) .
C8 C9 1.369(7) .
C11 C12 1.468(5) .
C12 C12 1.177(7) 5

loop_
_geom_torsion_atom_site_label_1
_geom_torsion_atom_site_label_2
_geom_torsion_atom_site_label_3
_geom_torsion_atom_site_label_4
_geom_torsion
_geom_torsion_site_symmetry_4
C1 O1 C2 O2 5.7(7) .
C1 O1 C2 C3 -176.4(5) .
C10 N1 C3 C4 143.4(3) .
C10 N1 C3 C2 -90.3(4) .
O2 C2 C3 N1 -18.4(5) .
O1 C2 C3 N1 163.7(3) .
O2 C2 C3 C4 107.7(4) .
O1 C2 C3 C4 -70.2(4) .
N1 C3 C4 C9 -107.2(3) .
C2 C3 C4 C9 127.1(4) .
N1 C3 C4 C5 72.9(4) .
C2 C3 C4 C5 -52.8(4) .
C9 C4 C5 C6 -1.1(6) .
C3 C4 C5 C6 178.9(4) .
C4 C5 C6 C7 0.2(7) .
C5 C6 C7 C8 0.9(7) .
C6 C7 C8 C9 -1.3(7) .
C7 C8 C9 C4 0.4(7) .
C5 C4 C9 C8 0.7(6) .
C3 C4 C9 C8 -179.2(4) .
C3 N1 C10 O3 -3.9(5) .
C3 N1 C10 O4 176.3(3) .
C11 O4 C10 O3 -8.1(4) .
C11 O4 C10 N1 171.7(3) .
C10 O4 C11 C12 -74.8(4) .
O4 C11 C12 C12 -124(100) 5
